data_4505670
loop_
_publ_author_name
'Ahmad, Ruksanna'
'Hardie, Michaele J.'

_publ_section_title
;
 Variable Ag(I) Coordination Modes in Silver Cobalt(III) Bis(dicarbollide)
 Supramolecular Assemblies with Cyclotriveratrylene Host Molecules
;
_journal_issue 4
_journal_name_full 'Crystal Growth &amp; Design'
_journal_page_first 493
_journal_paper_doi 10.1021/cg025613x
_journal_volume 3
_journal_year 2003
_chemical_formula_sum 'C39.5 H64.75 Ag B18 Co N4.25 O6'
_chemical_formula_weight 1056.59
_chemical_name_systematic
; 
 tetra(acetonitrile) silver(I) cobalt(III) bis(dicarbollide) cyclotriveratrylene acetonitrile clathrate
;
_space_group_IT_number 2
_symmetry_cell_setting triclinic
_symmetry_space_group_name_Hall '-P 1'
_symmetry_space_group_name_H-M 'P -1'
_atom_sites_solution_hydrogens geom
_atom_sites_solution_primary direct
_atom_sites_solution_secondary difmap
_audit_creation_method SHELXL-97
_cell_angle_alpha 75.765(1)
_cell_angle_beta 85.195(1)
_cell_angle_gamma 85.813(1)
_cell_formula_units_Z 2
_cell_length_a 12.3042(1)
_cell_length_b 12.9172(1)
_cell_length_c 17.4093(2)
_cell_measurement_temperature 100(1)
_cell_volume 2668.64(4)
_computing_structure_refinement 'SHELXL-97 (Sheldrick, 1997)'
_computing_structure_solution 'SHELXS-97 (Sheldrick, 1990)'
_diffrn_ambient_temperature 100(1)
_diffrn_measured_fraction_theta_full 0.987
_diffrn_measured_fraction_theta_max 0.987
_diffrn_radiation_monochromator graphite
_diffrn_radiation_source 'fine-focus sealed tube'
_diffrn_radiation_type MoK\a
_diffrn_radiation_wavelength 0.71073
_diffrn_reflns_av_R_equivalents 0.053
_diffrn_reflns_av_sigmaI/netI 0.0564
_diffrn_reflns_limit_h_max 16
_diffrn_reflns_limit_h_min 0
_diffrn_reflns_limit_k_max 16
_diffrn_reflns_limit_k_min -16
_diffrn_reflns_limit_l_max 22
_diffrn_reflns_limit_l_min -22
_diffrn_reflns_number 47266
_diffrn_reflns_theta_full 27.53
_diffrn_reflns_theta_max 27.53
_diffrn_reflns_theta_min 2.26
_exptl_absorpt_coefficient_mu 0.724
_exptl_absorpt_correction_type none
_exptl_crystal_colour yellow-orange
_exptl_crystal_density_diffrn 1.315
_exptl_crystal_density_method 'not measured'
_exptl_crystal_description prism
_exptl_crystal_F_000 1087
_exptl_crystal_size_max 0.20
_exptl_crystal_size_mid 0.17
_exptl_crystal_size_min 0.10
_refine_diff_density_max 1.018
_refine_diff_density_min -1.061
_refine_diff_density_rms 0.086
_refine_ls_extinction_method none
_refine_ls_goodness_of_fit_ref 1.062
_refine_ls_hydrogen_treatment mixed
_refine_ls_matrix_type full
_refine_ls_number_parameters 640
_refine_ls_number_reflns 12126
_refine_ls_number_restraints 0
_refine_ls_restrained_S_all 1.062
_refine_ls_R_factor_all 0.0891
_refine_ls_R_factor_gt 0.0529
_refine_ls_shift/su_max 0.003
_refine_ls_shift/su_mean 0.000
_refine_ls_structure_factor_coef Fsqd
_refine_ls_weighting_details 'calc w=1/[\s^2^(Fo^2^)+(0.0851P)^2^+0.9190P] where P=(Fo^2^+2Fc^2^)/3'
_refine_ls_weighting_scheme calc
_refine_ls_wR_factor_gt 0.1420
_refine_ls_wR_factor_ref 0.1609
_reflns_number_gt 8245
_reflns_number_total 12126
_reflns_threshold_expression >2sigma(I)
_cod_data_source_file cg025613xsi20021129_063450.cif
_cod_data_source_block c:\
_cod_depositor_comments
;
The following automatic conversions were performed:
'_atom_site_symetry_multiplicity' tag replaced with
'_atom_site_symmetry_multiplicity'.

Automatic conversion script
Id: cif_correct_tags 1440 2010-10-19 06:21:57Z saulius 

The following automatic conversions were performed:

'_symmetry_cell_setting' value 'Triclinic' changed to 'triclinic'
according to /home/saulius/struct/CIF-dictionaries/cif_core.dic
dictionary named 'cif_core.dic' version 2.4.1 from 2010-06-29.

Automatic conversion script
Id: cif_fix_values 1715 2011-07-08 13:25:40Z adriana 
;
_cod_original_sg_symbol_H-M P-1
_cod_original_formula_sum 'C39.50 H64.75 Ag B18 Co N4.25 O6'
_cod_database_code 4505670

loop_
_symmetry_equiv_pos_as_xyz
'x, y, z'
'-x, -y, -z'

loop_
_atom_site_label
_atom_site_type_symbol
_atom_site_fract_x
_atom_site_fract_y
_atom_site_fract_z
_atom_site_U_iso_or_equiv
_atom_site_adp_type
_atom_site_occupancy
_atom_site_symmetry_multiplicity
_atom_site_calc_flag
_atom_site_refinement_flags
_atom_site_disorder_assembly
_atom_site_disorder_group
Ag1 Ag 0.41944(3) 0.56587(2) 0.34738(2) 0.06756(14) Uani 1 1 d . . .
Co1 Co 0.18921(3) 0.19935(3) 0.31903(2) 0.03007(12) Uani 1 1 d . . .
O1 O 0.75758(19) 0.68180(17) 0.44674(13) 0.0431(5) Uani 1 1 d . A 1
O2 O 0.7402(2) 0.88906(17) 0.42026(13) 0.0448(6) Uani 1 1 d . . .
O3 O 0.7501(2) 1.26554(18) 0.04312(13) 0.0468(6) Uani 1 1 d . . .
O4 O 0.7133(2) 1.19649(18) -0.07956(13) 0.0474(6) Uani 1 1 d . A .
O5 O 0.5750(3) 0.6546(2) 0.0293(3) 0.0971(13) Uani 1 1 d . A .
O6 O 0.61922(19) 0.51699(18) 0.16128(17) 0.0531(7) Uani 1 1 d . . .
N1 N 0.2722(3) 0.6659(3) 0.3866(2) 0.0687(10) Uani 1 1 d . . .
N2 N 0.5370(3) 0.6972(3) 0.2898(2) 0.0648(9) Uani 1 1 d . . .
N3 N 0.3595(3) 0.5322(3) 0.2349(3) 0.0709(10) Uani 1 1 d . . .
N4 N 0.4772(3) 0.4179(3) 0.4329(2) 0.0621(9) Uani 1 1 d . . .
N5 N 0.0823(14) 0.5065(14) 0.0560(11) 0.079(4) Uiso 0.25 1 d P . .
C1 C 0.9071(2) 0.7518(2) 0.24820(18) 0.0320(6) Uani 1 1 d . A .
C2 C 0.8584(2) 0.6902(2) 0.31890(18) 0.0342(7) Uani 1 1 d . A .
H2 H 0.8618 0.6146 0.3277 0.041 Uiso 1 1 calc R . .
C3 C 0.8059(2) 0.7369(2) 0.37565(18) 0.0355(7) Uani 1 1 d . . .
C4 C 0.7992(2) 0.8492(2) 0.36239(18) 0.0336(6) Uani 1 1 d . A .
C5 C 0.8508(2) 0.9095(2) 0.29441(17) 0.0320(6) Uani 1 1 d . . .
H5 H 0.8494 0.9850 0.2868 0.038 Uiso 1 1 calc R A .
C6 C 0.9054(2) 0.8626(2) 0.23596(17) 0.0302(6) Uani 1 1 d . A .
C7 C 0.9623(2) 0.9347(2) 0.16411(17) 0.0334(6) Uani 1 1 d . . .
H7A H 1.0179 0.8907 0.1401 0.040 Uiso 1 1 calc R A .
H7B H 1.0012 0.9877 0.1824 0.040 Uiso 1 1 calc R . .
C8 C 0.8885(2) 0.9950(2) 0.09971(17) 0.0319(6) Uani 1 1 d . A .
C9 C 0.8472(2) 1.0975(2) 0.10413(18) 0.0336(6) Uani 1 1 d . . .
H9 H 0.8607 1.1232 0.1489 0.040 Uiso 1 1 calc R A .
C10 C 0.7878(2) 1.1620(2) 0.04533(18) 0.0348(7) Uani 1 1 d . A .
C11 C 0.7673(2) 1.1247(2) -0.02104(18) 0.0360(7) Uani 1 1 d . . .
C12 C 0.8056(2) 1.0223(2) -0.02492(18) 0.0344(7) Uani 1 1 d . A .
H12 H 0.7899 0.9961 -0.0690 0.041 Uiso 1 1 calc R . .
C13 C 0.8668(2) 0.9564(2) 0.03439(18) 0.0337(6) Uani 1 1 d . . .
C14 C 0.9101(3) 0.8475(3) 0.02232(19) 0.0386(7) Uani 1 1 d . A .
H14A H 0.9176 0.8513 -0.0354 0.046 Uiso 1 1 calc R . .
H14B H 0.9838 0.8318 0.0425 0.046 Uiso 1 1 calc R . .
C15 C 0.8389(3) 0.7558(2) 0.06296(18) 0.0358(7) Uani 1 1 d . . .
C16 C 0.7436(3) 0.7448(3) 0.0263(2) 0.0460(8) Uani 1 1 d . A .
H16 H 0.7287 0.7927 -0.0231 0.055 Uiso 1 1 calc R . .
C17 C 0.6716(3) 0.6666(3) 0.0600(3) 0.0540(10) Uani 1 1 d . . .
C18 C 0.6934(3) 0.5933(2) 0.1315(2) 0.0434(8) Uani 1 1 d . A .
C19 C 0.7875(2) 0.6032(2) 0.1672(2) 0.0379(7) Uani 1 1 d . . .
H19 H 0.8036 0.5536 0.2156 0.045 Uiso 1 1 calc R A .
C20 C 0.8597(2) 0.6844(2) 0.13416(18) 0.0343(7) Uani 1 1 d . A .
C21 C 0.9520(2) 0.6934(2) 0.18505(18) 0.0338(7) Uani 1 1 d . . .
H21A H 1.0115 0.7333 0.1514 0.041 Uiso 1 1 calc R A .
H21B H 0.9821 0.6212 0.2108 0.041 Uiso 1 1 calc R . .
C22 C 0.7713(3) 0.5674(3) 0.4632(2) 0.0529(9) Uani 1 1 d . . .
H22A H 0.7333 0.5415 0.4249 0.079 Uiso 1 1 calc R A 1
H22B H 0.7407 0.5364 0.5171 0.079 Uiso 1 1 calc R A 1
H22C H 0.8492 0.5461 0.4589 0.079 Uiso 1 1 calc R A 1
C23 C 0.7335(3) 1.0028(2) 0.4085(2) 0.0392(7) Uani 1 1 d . . .
H23A H 0.8071 1.0283 0.4064 0.059 Uiso 1 1 calc R . .
H23B H 0.6888 1.0224 0.4526 0.059 Uiso 1 1 calc R . .
H23C H 0.7002 1.0357 0.3585 0.059 Uiso 1 1 calc R . .
C24 C 0.7673(4) 1.3051(3) 0.1099(2) 0.0654(12) Uani 1 1 d . . .
H24A H 0.7281 1.2627 0.1572 0.098 Uiso 1 1 calc R . .
H24B H 0.7402 1.3801 0.1008 0.098 Uiso 1 1 calc R . .
H24C H 0.8456 1.2999 0.1180 0.098 Uiso 1 1 calc R . .
C25 C 0.6960(3) 1.1637(3) -0.1492(2) 0.0549(10) Uani 1 1 d . . .
H25A H 0.7663 1.1423 -0.1732 0.082 Uiso 1 1 calc R A .
H25B H 0.6609 1.2231 -0.1871 0.082 Uiso 1 1 calc R . .
H25C H 0.6488 1.1029 -0.1356 0.082 Uiso 1 1 calc R . .
C26 C 0.5211(3) 0.7403(4) -0.0111(3) 0.0782(14) Uani 1 1 d . . .
H26A H 0.5135 0.7953 0.0193 0.117 Uiso 1 1 calc R A .
H26B H 0.4486 0.7212 -0.0203 0.117 Uiso 1 1 calc R . .
H26C H 0.5614 0.7680 -0.0622 0.117 Uiso 1 1 calc R . .
C27 C 0.6361(3) 0.4496(3) 0.2377(2) 0.0512(9) Uani 1 1 d . . .
H27A H 0.7067 0.4097 0.2362 0.077 Uiso 1 1 calc R . .
H27B H 0.5776 0.3994 0.2531 0.077 Uiso 1 1 calc R . .
H27C H 0.6354 0.4934 0.2764 0.077 Uiso 1 1 calc R . .
C28 C 0.2020(3) 0.7290(3) 0.3771(2) 0.0470(8) Uani 1 1 d . . .
C29 C 0.1135(3) 0.8105(3) 0.3641(2) 0.0449(8) Uani 1 1 d . . .
H29A H 0.0976 0.8376 0.4119 0.067 Uiso 1 1 calc R . .
H29B H 0.0483 0.7796 0.3523 0.067 Uiso 1 1 calc R . .
H29C H 0.1349 0.8694 0.3192 0.067 Uiso 1 1 calc R . .
C30 C 0.5754(3) 0.7662(3) 0.2457(3) 0.0520(9) Uani 1 1 d . . .
C31 C 0.6237(3) 0.8548(3) 0.1880(2) 0.0533(9) Uani 1 1 d . . .
H31A H 0.6549 0.8303 0.1414 0.080 Uiso 1 1 calc R . .
H31B H 0.6815 0.8822 0.2118 0.080 Uiso 1 1 calc R . .
H31C H 0.5674 0.9120 0.1716 0.080 Uiso 1 1 calc R . .
C32 C 0.3553(3) 0.5279(3) 0.1714(3) 0.0581(10) Uani 1 1 d . . .
C33 C 0.3541(4) 0.5207(4) 0.0895(3) 0.0702(12) Uani 1 1 d . . .
H33A H 0.4292 0.5121 0.0675 0.105 Uiso 1 1 calc R . .
H33B H 0.3188 0.5863 0.0582 0.105 Uiso 1 1 calc R . .
H33C H 0.3134 0.4591 0.0875 0.105 Uiso 1 1 calc R . .
C34 C 0.4947(3) 0.3379(3) 0.4748(2) 0.0527(9) Uani 1 1 d . . .
C35 C 0.5163(4) 0.2330(3) 0.5283(2) 0.0622(11) Uani 1 1 d . . .
H35A H 0.4469 0.2010 0.5495 0.093 Uiso 1 1 calc R . .
H35B H 0.5572 0.2413 0.5721 0.093 Uiso 1 1 calc R . .
H35C H 0.5592 0.1865 0.4990 0.093 Uiso 1 1 calc R . .
C36 C 0.3306(3) 0.1597(2) 0.37672(19) 0.0357(7) Uani 1 1 d . C .
H36 H 0.3168 0.1825 0.4350 0.043 Uiso 1 1 calc R . .
C37 C 0.3444(2) 0.2487(2) 0.29366(19) 0.0354(7) Uani 1 1 d . C .
H37 H 0.3406 0.3361 0.2923 0.042 Uiso 1 1 calc R . .
C38 C 0.1254(3) 0.3164(2) 0.37235(18) 0.0357(7) Uani 1 1 d . C .
H38 H 0.1954 0.3479 0.3951 0.043 Uiso 1 1 calc R B 2
C39 C 0.0830(3) 0.1978(3) 0.4175(2) 0.0410(7) Uani 1 1 d . C 2
H39 H 0.1201 0.1458 0.4713 0.049 Uiso 1 1 calc R C 2
C40 C 0.0394(8) 0.4946(7) 0.0250(6) 0.064(2) Uiso 0.50 1 d P . .
B1 B 0.2943(3) 0.2097(3) 0.2177(2) 0.0344(7) Uani 1 1 d . C .
H1 H 0.2583 0.2643 0.1645 0.041 Uiso 1 1 calc R . .
B2 B 0.2463(3) 0.0784(3) 0.2600(2) 0.0338(7) Uani 1 1 d . C .
H2A H 0.1800 0.0437 0.2355 0.041 Uiso 1 1 calc R . .
B3 B 0.2686(3) 0.0507(3) 0.3648(2) 0.0382(8) Uani 1 1 d . C .
H3 H 0.2154 -0.0022 0.4112 0.046 Uiso 1 1 calc R . .
B4 B 0.4129(3) 0.0488(3) 0.3741(3) 0.0444(9) Uani 1 1 d . . .
H4 H 0.4521 -0.0038 0.4268 0.053 Uiso 1 1 calc R C .
B5 B 0.4595(3) 0.1763(3) 0.3310(3) 0.0440(9) Uani 1 1 d . C .
H5A H 0.5281 0.2090 0.3545 0.053 Uiso 1 1 calc R . .
B6 B 0.4377(3) 0.2072(3) 0.2287(3) 0.0434(9) Uani 1 1 d . . .
H6 H 0.4927 0.2607 0.1841 0.052 Uiso 1 1 calc R C .
B7 B 0.3781(3) 0.0952(3) 0.2089(2) 0.0395(8) Uani 1 1 d . C .
H7 H 0.3951 0.0731 0.1506 0.047 Uiso 1 1 calc R . .
B8 B 0.3622(3) -0.0028(3) 0.2999(2) 0.0417(9) Uani 1 1 d . C .
H8 H 0.3682 -0.0906 0.3028 0.050 Uiso 1 1 calc R . .
B9 B 0.4801(3) 0.0749(3) 0.2785(3) 0.0482(10) Uani 1 1 d . C .
H9A H 0.5634 0.0389 0.2663 0.058 Uiso 1 1 calc R . .
B10 B 0.0330(3) 0.1397(3) 0.3473(2) 0.0356(8) Uani 1 1 d . C .
H10 H 0.0334 0.0517 0.3518 0.043 Uiso 1 1 calc R D 2
B11 B 0.0485(3) 0.2366(3) 0.2540(2) 0.0337(7) Uani 1 1 d . C .
H11 H 0.0588 0.2135 0.1957 0.040 Uiso 1 1 calc R E 2
B12 B 0.1093(3) 0.3463(3) 0.2748(2) 0.0333(7) Uani 1 1 d . C 2
H12A H 0.1639 0.3982 0.2288 0.040 Uiso 1 1 calc R C 2
B13 B 0.0228(3) 0.4073(3) 0.3379(2) 0.0429(9) Uani 1 1 d . . .
H13 H 0.0215 0.4950 0.3350 0.052 Uiso 1 1 calc R C 2
B14 B 0.0054(3) 0.3124(3) 0.4291(2) 0.0426(9) Uani 1 1 d . C .
H14 H -0.0076 0.3373 0.4866 0.051 Uiso 1 1 calc R F 2
B15 B -0.0564(3) 0.2013(3) 0.4129(2) 0.0432(9) Uani 1 1 d . . .
H15 H -0.1117 0.1522 0.4602 0.052 Uiso 1 1 calc R C 2
B16 B -0.0790(3) 0.2279(3) 0.3098(2) 0.0398(8) Uani 1 1 d . C .
H16A H -0.1507 0.1971 0.2884 0.048 Uiso 1 1 calc R . .
B17 B -0.0295(3) 0.3558(3) 0.2634(2) 0.0400(8) Uani 1 1 d . C .
H17 H -0.0668 0.4102 0.2107 0.048 Uiso 1 1 calc R G 2
B18 B -0.0968(3) 0.3333(3) 0.3605(2) 0.0438(9) Uani 1 1 d . C .
H18 H -0.1792 0.3715 0.3720 0.053 Uiso 1 1 calc R . .

loop_
_atom_site_aniso_label
_atom_site_aniso_U_11
_atom_site_aniso_U_22
_atom_site_aniso_U_33
_atom_site_aniso_U_23
_atom_site_aniso_U_13
_atom_site_aniso_U_12
Ag1 0.0739(2) 0.04431(19) 0.0757(3) -0.00550(16) 0.00675(17) 0.00957(15)
Co1 0.0349(2) 0.0236(2) 0.0327(2) -0.00684(16) -0.00965(16) 0.00046(16)
O1 0.0522(13) 0.0299(11) 0.0437(13) -0.0048(10) 0.0083(10) -0.0060(10)
O2 0.0573(14) 0.0317(11) 0.0440(13) -0.0113(10) 0.0110(11) -0.0031(10)
O3 0.0645(15) 0.0384(12) 0.0415(13) -0.0158(10) -0.0209(11) 0.0116(11)
O4 0.0640(15) 0.0409(12) 0.0409(13) -0.0140(10) -0.0243(11) 0.0117(11)
O5 0.091(2) 0.0510(17) 0.163(3) -0.026(2) -0.095(2) 0.0049(16)
O6 0.0411(13) 0.0347(12) 0.089(2) -0.0198(13) -0.0200(13) -0.0029(10)
N1 0.063(2) 0.0474(19) 0.083(3) -0.0003(17) 0.0107(18) 0.0094(17)
N2 0.054(2) 0.055(2) 0.088(3) -0.027(2) 0.0011(18) 0.0025(17)
N3 0.069(2) 0.058(2) 0.079(3) -0.005(2) -0.012(2) 0.0027(18)
N4 0.077(2) 0.0419(18) 0.064(2) -0.0122(16) -0.0021(18) 0.0120(17)
C1 0.0261(14) 0.0358(15) 0.0358(16) -0.0113(13) -0.0076(12) 0.0026(12)
C2 0.0339(15) 0.0295(15) 0.0395(17) -0.0085(13) -0.0053(13) -0.0012(12)
C3 0.0357(16) 0.0345(16) 0.0354(17) -0.0065(13) -0.0022(13) -0.0027(13)
C4 0.0340(15) 0.0316(15) 0.0365(16) -0.0110(13) -0.0006(12) -0.0034(12)
C5 0.0350(15) 0.0291(14) 0.0329(16) -0.0075(12) -0.0067(12) -0.0027(12)
C6 0.0249(13) 0.0316(15) 0.0344(16) -0.0070(12) -0.0073(11) -0.0014(11)
C7 0.0327(15) 0.0333(15) 0.0337(16) -0.0062(13) -0.0058(12) -0.0013(12)
C8 0.0287(14) 0.0348(15) 0.0312(15) -0.0058(12) -0.0011(12) -0.0028(12)
C9 0.0342(15) 0.0386(16) 0.0304(15) -0.0123(13) -0.0026(12) -0.0028(13)
C10 0.0369(16) 0.0340(16) 0.0346(16) -0.0107(13) -0.0049(13) 0.0031(13)
C11 0.0360(16) 0.0384(17) 0.0345(16) -0.0090(13) -0.0107(13) 0.0025(13)
C12 0.0355(16) 0.0383(16) 0.0335(16) -0.0155(13) -0.0059(12) -0.0009(13)
C13 0.0339(15) 0.0339(15) 0.0327(16) -0.0078(13) -0.0003(12) -0.0010(13)
C14 0.0449(18) 0.0406(17) 0.0318(16) -0.0129(14) -0.0059(13) 0.0063(14)
C15 0.0396(17) 0.0317(15) 0.0401(17) -0.0171(14) -0.0081(13) 0.0072(13)
C16 0.056(2) 0.0348(17) 0.051(2) -0.0157(15) -0.0231(17) 0.0074(16)
C17 0.053(2) 0.0394(19) 0.078(3) -0.0232(19) -0.034(2) 0.0066(17)
C18 0.0408(18) 0.0303(16) 0.065(2) -0.0212(16) -0.0146(16) 0.0035(14)
C19 0.0349(16) 0.0332(16) 0.0487(19) -0.0159(14) -0.0102(14) 0.0065(13)
C20 0.0318(15) 0.0325(15) 0.0424(17) -0.0170(13) -0.0062(13) 0.0052(12)
C21 0.0312(15) 0.0327(15) 0.0383(17) -0.0107(13) -0.0047(13) 0.0040(12)
C22 0.066(2) 0.0293(16) 0.058(2) -0.0049(16) 0.0113(18) -0.0035(16)
C23 0.0478(18) 0.0299(15) 0.0404(18) -0.0102(13) -0.0037(14) 0.0019(14)
C24 0.105(3) 0.046(2) 0.055(2) -0.0278(19) -0.032(2) 0.022(2)
C25 0.076(3) 0.054(2) 0.0386(19) -0.0139(17) -0.0278(18) 0.0097(19)
C26 0.048(2) 0.077(3) 0.105(4) -0.006(3) -0.031(2) -0.005(2)
C27 0.0452(19) 0.0361(18) 0.075(3) -0.0161(18) -0.0064(18) -0.0065(15)
C28 0.054(2) 0.0363(18) 0.048(2) -0.0045(15) -0.0001(16) -0.0066(17)
C29 0.0485(19) 0.0391(18) 0.047(2) -0.0082(15) -0.0149(15) 0.0017(15)
C30 0.0385(19) 0.052(2) 0.074(3) -0.034(2) -0.0062(18) 0.0071(17)
C31 0.0434(19) 0.052(2) 0.072(3) -0.030(2) -0.0057(18) 0.0007(17)
C32 0.047(2) 0.0369(19) 0.082(3) 0.005(2) -0.011(2) -0.0053(16)
C33 0.076(3) 0.055(2) 0.073(3) 0.002(2) -0.014(2) -0.011(2)
C34 0.063(2) 0.049(2) 0.051(2) -0.0216(19) -0.0102(18) 0.0038(18)
C35 0.083(3) 0.047(2) 0.055(2) -0.0063(18) -0.023(2) 0.007(2)
C36 0.0430(17) 0.0292(15) 0.0374(17) -0.0114(13) -0.0115(13) 0.0031(13)
C37 0.0361(16) 0.0304(15) 0.0427(18) -0.0127(13) -0.0081(13) -0.0024(13)
C38 0.0418(17) 0.0297(15) 0.0384(17) -0.0119(13) -0.0081(13) -0.0010(13)
C39 0.0441(18) 0.0367(17) 0.0436(19) -0.0098(14) -0.0134(14) 0.0015(14)
B1 0.0400(19) 0.0304(17) 0.0347(19) -0.0093(14) -0.0071(15) -0.0050(14)
B2 0.0395(18) 0.0267(16) 0.0365(19) -0.0085(14) -0.0101(15) 0.0013(14)
B3 0.050(2) 0.0246(16) 0.043(2) -0.0102(15) -0.0201(17) 0.0041(15)
B4 0.050(2) 0.0342(19) 0.054(2) -0.0167(17) -0.0248(18) 0.0123(17)
B5 0.0352(19) 0.044(2) 0.060(2) -0.0255(19) -0.0139(17) 0.0066(16)
B6 0.0376(19) 0.045(2) 0.053(2) -0.0224(19) -0.0052(17) -0.0026(16)
B7 0.0398(19) 0.0376(19) 0.047(2) -0.0203(17) -0.0060(16) 0.0011(16)
B8 0.046(2) 0.0334(18) 0.050(2) -0.0171(17) -0.0194(17) 0.0066(16)
B9 0.043(2) 0.046(2) 0.065(3) -0.030(2) -0.0195(19) 0.0089(18)
B10 0.0425(19) 0.0316(17) 0.0344(19) -0.0089(15) -0.0078(15) -0.0036(15)
B11 0.0351(18) 0.0305(17) 0.0353(18) -0.0062(14) -0.0093(14) 0.0015(14)
B12 0.0397(18) 0.0240(15) 0.0357(18) -0.0063(14) -0.0095(15) 0.0059(14)
B13 0.045(2) 0.0356(19) 0.051(2) -0.0152(17) -0.0082(17) 0.0057(16)
B14 0.043(2) 0.046(2) 0.042(2) -0.0185(18) -0.0035(16) -0.0014(17)
B15 0.041(2) 0.050(2) 0.040(2) -0.0130(18) -0.0011(16) -0.0080(17)
B16 0.0376(19) 0.044(2) 0.041(2) -0.0159(17) -0.0068(16) -0.0016(16)
B17 0.0403(19) 0.0373(19) 0.043(2) -0.0113(16) -0.0092(16) 0.0069(16)
B18 0.041(2) 0.046(2) 0.049(2) -0.0194(18) -0.0065(17) 0.0042(17)

loop_
_atom_type_symbol
_atom_type_description
_atom_type_scat_dispersion_real
_atom_type_scat_dispersion_imag
_atom_type_scat_source
C C 0.0033 0.0016 'International Tables Vol C Tables 4.2.6.8 and 6.1.1.4'
H H 0.0000 0.0000 'International Tables Vol C Tables 4.2.6.8 and 6.1.1.4'
O O 0.0106 0.0060 'International Tables Vol C Tables 4.2.6.8 and 6.1.1.4'
Ag Ag -0.8971 1.1015 'International Tables Vol C Tables 4.2.6.8 and 6.1.1.4'
Co Co 0.3494 0.9721 'International Tables Vol C Tables 4.2.6.8 and 6.1.1.4'
B B 0.0013 0.0007 'International Tables Vol C Tables 4.2.6.8 and 6.1.1.4'
N N 0.0061 0.0033 'International Tables Vol C Tables 4.2.6.8 and 6.1.1.4'

loop_
_geom_angle_atom_site_label_1
_geom_angle_atom_site_label_2
_geom_angle_atom_site_label_3
_geom_angle
_geom_angle_site_symmetry_3
N4 Ag1 N2 120.72(14) .
N4 Ag1 N3 112.75(13) .
N2 Ag1 N3 99.47(14) .
N4 Ag1 N1 118.60(13) .
N2 Ag1 N1 100.93(12) .
N3 Ag1 N1 101.03(14) .
C37 Co1 C38 98.49(12) .
C37 Co1 C36 46.58(12) .
C38 Co1 C36 99.09(12) .
C37 Co1 C39 130.61(12) .
C38 Co1 C39 47.14(13) .
C36 Co1 C39 97.81(13) .
C37 Co1 B12 97.11(13) .
C38 Co1 B12 47.97(13) .
C36 Co1 B12 131.32(13) .
C39 Co1 B12 83.38(14) .
C37 Co1 B1 48.79(12) .
C38 Co1 B1 129.96(13) .
C36 Co1 B1 83.48(13) .
C39 Co1 B1 176.94(13) .
B12 Co1 B1 93.68(14) .
C37 Co1 B3 83.38(14) .
C38 Co1 B3 131.58(13) .
C36 Co1 B3 48.84(13) .
C39 Co1 B3 96.00(15) .
B12 Co1 B3 179.36(16) .
B1 Co1 B3 86.94(15) .
C37 Co1 B10 176.80(13) .
C38 Co1 B10 83.83(13) .
C36 Co1 B10 130.99(13) .
C39 Co1 B10 49.86(13) .
B12 Co1 B10 86.08(14) .
B1 Co1 B10 130.96(13) .
B3 Co1 B10 93.43(15) .
C37 Co1 B11 131.74(13) .
C38 Co1 B11 84.05(13) .
C36 Co1 B11 176.55(13) .
C39 Co1 B11 85.37(13) .
B12 Co1 B11 50.21(13) .
B1 Co1 B11 93.41(14) .
B3 Co1 B11 129.67(13) .
B10 Co1 B11 50.54(14) .
C37 Co1 B2 84.26(13) .
C38 Co1 B2 176.39(13) .
C36 Co1 B2 84.50(12) .
C39 Co1 B2 132.20(13) .
B12 Co1 B2 129.53(13) .
B1 Co1 B2 50.60(13) .
B3 Co1 B2 50.89(13) .
B10 Co1 B2 93.52(14) .
B11 Co1 B2 92.37(13) .
C3 O1 C22 116.0(2) .
C4 O2 C23 116.4(2) .
C10 O3 C24 116.7(2) .
C11 O4 C25 117.7(2) .
C26 O5 C17 119.1(3) .
C18 O6 C27 116.7(3) .
C28 N1 Ag1 155.2(3) .
C30 N2 Ag1 161.0(4) .
C32 N3 Ag1 161.5(4) .
C34 N4 Ag1 171.4(4) .
C6 C1 C2 119.6(3) .
C6 C1 C21 122.9(3) .
C2 C1 C21 117.3(3) .
C3 C2 C1 121.5(3) .
C2 C3 O1 124.8(3) .
C2 C3 C4 119.4(3) .
O1 C3 C4 115.7(3) .
O2 C4 C5 125.6(3) .
O2 C4 C3 115.5(3) .
C5 C4 C3 119.0(3) .
C4 C5 C6 122.0(3) .
C1 C6 C5 118.3(3) .
C1 C6 C7 123.2(3) .
C5 C6 C7 118.5(3) .
C6 C7 C8 115.7(2) .
C13 C8 C9 119.1(3) .
C13 C8 C7 123.5(3) .
C9 C8 C7 117.3(3) .
C10 C9 C8 121.8(3) .
O3 C10 C9 125.2(3) .
O3 C10 C11 115.2(3) .
C9 C10 C11 119.5(3) .
O4 C11 C12 125.0(3) .
O4 C11 C10 116.0(3) .
C12 C11 C10 119.0(3) .
C11 C12 C13 121.8(3) .
C8 C13 C12 118.8(3) .
C8 C13 C14 123.6(3) .
C12 C13 C14 117.6(3) .
C15 C14 C13 114.5(2) .
C20 C15 C16 118.1(3) .
C20 C15 C14 124.4(3) .
C16 C15 C14 117.5(3) .
C17 C16 C15 121.9(3) .
O5 C17 C16 124.9(4) .
O5 C17 C18 115.1(4) .
C16 C17 C18 120.0(3) .
O6 C18 C19 124.8(3) .
O6 C18 C17 117.1(3) .
C19 C18 C17 118.1(3) .
C18 C19 C20 122.1(3) .
C15 C20 C19 119.7(3) .
C15 C20 C21 124.0(3) .
C19 C20 C21 116.0(3) .
C20 C21 C1 108.8(2) .
N1 C28 C29 179.1(4) .
N2 C30 C31 179.2(4) .
N3 C32 C33 177.9(5) .
N4 C34 C35 178.9(4) .
C37 C36 B4 110.6(3) .
C37 C36 B3 111.1(2) .
B4 C36 B3 63.4(2) .
C37 C36 B5 62.1(2) .
B4 C36 B5 61.6(2) .
B3 C36 B5 114.8(2) .
C37 C36 Co1 66.26(15) .
B4 C36 Co1 124.2(2) .
B3 C36 Co1 66.87(15) .
B5 C36 Co1 124.4(2) .
C36 C37 B6 111.9(2) .
C36 C37 B1 112.0(2) .
B6 C37 B1 63.5(2) .
C36 C37 B5 61.9(2) .
B6 C37 B5 62.2(2) .
B1 C37 B5 115.0(2) .
C36 C37 Co1 67.16(15) .
B6 C37 Co1 125.1(2) .
B1 C37 Co1 66.94(16) .
B5 C37 Co1 125.0(2) .
C39 C38 B12 112.3(2) .
C39 C38 B13 113.7(3) .
B12 C38 B13 62.5(2) .
C39 C38 B14 63.0(2) .
B12 C38 B14 113.6(3) .
B13 C38 B14 62.2(2) .
C39 C38 Co1 67.18(15) .
B12 C38 Co1 67.06(15) .
B13 C38 Co1 125.0(2) .
B14 C38 Co1 125.5(2) .
C38 C39 B15 108.2(2) .
C38 C39 B14 60.2(2) .
B15 C39 B14 61.2(2) .
C38 C39 B10 109.0(2) .
B15 C39 B10 62.5(2) .
B14 C39 B10 112.6(2) .
C38 C39 Co1 65.67(16) .
B15 C39 Co1 122.0(2) .
B14 C39 Co1 121.6(2) .
B10 C39 Co1 66.10(16) .
N5 C40 C40 163(2) 2_565
C37 B1 B7 104.1(2) .
C37 B1 B6 58.11(19) .
B7 B1 B6 60.3(2) .
C37 B1 B2 105.8(2) .
B7 B1 B2 60.0(2) .
B6 B1 B2 109.1(3) .
C37 B1 Co1 64.27(15) .
B7 B1 Co1 118.3(2) .
B6 B1 Co1 117.8(2) .
B2 B1 Co1 65.87(16) .
B7 B2 B8 59.5(2) .
B7 B2 B1 59.3(2) .
B8 B2 B1 106.1(3) .
B7 B2 B3 106.0(2) .
B8 B2 B3 58.8(2) .
B1 B2 B3 105.5(2) .
B7 B2 Co1 115.6(2) .
B8 B2 Co1 115.4(2) .
B1 B2 Co1 63.53(15) .
B3 B2 Co1 63.75(15) .
C36 B3 B8 103.9(3) .
C36 B3 B4 57.96(19) .
B8 B3 B4 59.5(2) .
C36 B3 B2 105.5(3) .
B8 B3 B2 60.0(2) .
B4 B3 B2 107.9(3) .
C36 B3 Co1 64.29(14) .
B8 B3 Co1 117.7(2) .
B4 B3 Co1 117.1(2) .
B2 B3 Co1 65.36(15) .
C36 B4 B5 59.7(2) .
C36 B4 B9 105.6(3) .
B5 B4 B9 60.4(2) .
C36 B4 B8 104.5(2) .
B5 B4 B8 109.1(3) .
B9 B4 B8 60.8(2) .
C36 B4 B3 58.62(19) .
B5 B4 B3 109.2(2) .
B9 B4 B3 108.8(3) .
B8 B4 B3 59.5(2) .
C36 B5 C37 56.07(18) .
C36 B5 B4 58.7(2) .
C37 B5 B4 103.6(3) .
C36 B5 B6 103.9(2) .
C37 B5 B6 58.2(2) .
B4 B5 B6 108.1(3) .
C36 B5 B9 104.7(3) .
C37 B5 B9 104.2(3) .
B4 B5 B9 60.1(2) .
B6 B5 B9 60.5(2) .
C37 B6 B5 59.6(2) .
C37 B6 B9 104.7(3) .
B5 B6 B9 59.8(2) .
C37 B6 B7 103.7(3) .
B5 B6 B7 107.7(3) .
B9 B6 B7 59.8(2) .
C37 B6 B1 58.39(19) .
B5 B6 B1 108.6(3) .
B9 B6 B1 107.7(3) .
B7 B6 B1 59.4(2) .
B1 B7 B8 107.9(3) .
B1 B7 B9 108.5(2) .
B8 B7 B9 60.3(2) .
B1 B7 B2 60.68(19) .
B8 B7 B2 60.4(2) .
B9 B7 B2 110.0(3) .
B1 B7 B6 60.3(2) .
B8 B7 B6 107.8(3) .
B9 B7 B6 59.9(2) .
B2 B7 B6 109.7(2) .
B4 B8 B3 61.0(2) .
B4 B8 B7 107.3(3) .
B3 B8 B7 108.3(2) .
B4 B8 B9 59.5(2) .
B3 B8 B9 108.9(3) .
B7 B8 B9 59.9(2) .
B4 B8 B2 110.0(2) .
B3 B8 B2 61.2(2) .
B7 B8 B2 60.1(2) .
B9 B8 B2 109.4(3) .
B4 B9 B5 59.5(2) .
B4 B9 B7 107.4(3) .
B5 B9 B7 108.0(3) .
B4 B9 B6 107.0(3) .
B5 B9 B6 59.8(2) .
B7 B9 B6 60.3(2) .
B4 B9 B8 59.8(2) .
B5 B9 B8 107.5(3) .
B7 B9 B8 59.7(2) .
B6 B9 B8 107.7(3) .
C39 B10 B16 104.2(2) .
C39 B10 B11 105.7(2) .
B16 B10 B11 59.3(2) .
C39 B10 B15 57.86(19) .
B16 B10 B15 59.6(2) .
B11 B10 B15 107.2(2) .
C39 B10 Co1 64.04(16) .
B16 B10 Co1 116.6(2) .
B11 B10 Co1 65.08(16) .
B15 B10 Co1 116.1(2) .
B16 B11 B12 104.8(2) .
B16 B11 B17 59.9(2) .
B12 B11 B17 57.98(19) .
B16 B11 B10 60.0(2) .
B12 B11 B10 105.7(2) .
B17 B11 B10 107.7(3) .
B16 B11 Co1 116.6(2) .
B12 B11 Co1 63.81(15) .
B17 B11 Co1 115.8(2) .
B10 B11 Co1 64.38(16) .
C38 B12 B17 107.1(3) .
C38 B12 B13 59.6(2) .
B17 B12 B13 61.5(2) .
C38 B12 B11 107.4(2) .
B17 B12 B11 61.4(2) .
B13 B12 B11 111.5(3) .
C38 B12 Co1 64.96(15) .
B17 B12 Co1 120.7(2) .
B13 B12 Co1 120.4(2) .
B11 B12 Co1 65.98(15) .
C38 B13 B12 57.88(19) .
C38 B13 B14 58.9(2) .
B12 B13 B14 107.1(3) .
C38 B13 B18 104.3(3) .
B12 B13 B18 106.5(3) .
B14 B13 B18 60.0(2) .
C38 B13 B17 103.5(2) .
B12 B13 B17 58.6(2) .
B14 B13 B17 108.1(3) .
B18 B13 B17 60.3(2) .
C38 B14 C39 56.75(19) .
C38 B14 B13 58.9(2) .
C39 B14 B13 105.8(3) .
C38 B14 B15 103.5(3) .
C39 B14 B15 58.7(2) .
B13 B14 B15 108.6(3) .
C38 B14 B18 104.6(3) .
C39 B14 B18 106.1(3) .
B13 B14 B18 60.5(2) .
B15 B14 B18 60.5(2) .
C39 B15 B14 60.2(2) .
C39 B15 B18 106.6(3) .
B14 B15 B18 59.8(2) .
C39 B15 B16 105.6(3) .
B14 B15 B16 107.9(3) .
B18 B15 B16 60.2(2) .
C39 B15 B10 59.6(2) .
B14 B15 B10 109.5(3) .
B18 B15 B10 108.7(3) .
B16 B15 B10 59.6(2) .
B11 B16 B17 60.5(2) .
B11 B16 B15 109.2(3) .
B17 B16 B15 107.7(3) .
B11 B16 B10 60.7(2) .
B17 B16 B10 108.8(3) .
B15 B16 B10 60.8(2) .
B11 B16 B18 109.6(3) .
B17 B16 B18 60.1(2) .
B15 B16 B18 59.9(2) .
B10 B16 B18 109.4(3) .
B12 B17 B16 106.6(2) .
B12 B17 B13 59.9(2) .
B16 B17 B13 107.8(3) .
B12 B17 B18 107.2(3) .
B16 B17 B18 60.2(2) .
B13 B17 B18 59.8(2) .
B12 B17 B11 60.61(19) .
B16 B17 B11 59.6(2) .
B13 B17 B11 109.6(2) .
B18 B17 B11 108.9(3) .
B14 B18 B13 59.5(2) .
B14 B18 B15 59.7(2) .
B13 B18 B15 107.1(3) .
B14 B18 B17 107.4(3) .
B13 B18 B17 59.9(2) .
B15 B18 B17 107.4(3) .
B14 B18 B16 107.6(3) .
B13 B18 B16 107.5(3) .
B15 B18 B16 60.0(2) .
B17 B18 B16 59.7(2) .

loop_
_geom_bond_atom_site_label_1
_geom_bond_atom_site_label_2
_geom_bond_distance
_geom_bond_site_symmetry_2
Ag1 N4 2.226(3) .
Ag1 N2 2.292(4) .
Ag1 N3 2.297(5) .
Ag1 N1 2.303(3) .
Co1 C37 2.037(3) .
Co1 C38 2.039(3) .
Co1 C36 2.051(3) .
Co1 C39 2.063(3) .
Co1 B12 2.073(3) .
Co1 B1 2.080(4) .
Co1 B3 2.093(3) .
Co1 B10 2.098(4) .
Co1 B11 2.110(3) .
Co1 B2 2.121(3) .
O1 C3 1.377(4) .
O1 C22 1.435(4) .
O2 C4 1.373(4) .
O2 C23 1.430(4) .
O3 C10 1.375(4) .
O3 C24 1.417(4) .
O4 C11 1.378(4) .
O4 C25 1.416(4) .
O5 C26 1.322(5) .
O5 C17 1.376(4) .
O6 C18 1.369(4) .
O6 C27 1.421(5) .
N1 C28 1.136(5) .
N2 C30 1.128(5) .
N3 C32 1.127(6) .
N4 C34 1.127(5) .
N5 C40 0.833(17) .
C1 C6 1.393(4) .
C1 C2 1.404(4) .
C1 C21 1.526(4) .
C2 C3 1.373(4) .
C3 C4 1.410(4) .
C4 C5 1.379(4) .
C5 C6 1.408(4) .
C6 C7 1.516(4) .
C7 C8 1.525(4) .
C8 C13 1.401(4) .
C8 C9 1.401(4) .
C9 C10 1.376(4) .
C10 C11 1.404(4) .
C11 C12 1.388(4) .
C12 C13 1.401(4) .
C13 C14 1.524(4) .
C14 C15 1.519(5) .
C15 C20 1.382(4) .
C15 C16 1.413(4) .
C16 C17 1.380(5) .
C17 C18 1.399(5) .
C18 C19 1.388(4) .
C19 C20 1.405(5) .
C20 C21 1.525(4) .
C28 C29 1.450(5) .
C30 C31 1.452(6) .
C32 C33 1.453(7) .
C34 C35 1.463(5) .
C36 C37 1.616(4) .
C36 B4 1.701(4) .
C36 B3 1.713(5) .
C36 B5 1.718(5) .
C37 B6 1.696(5) .
C37 B1 1.701(4) .
C37 B5 1.721(5) .
C38 C39 1.641(4) .
C38 B12 1.672(5) .
C38 B13 1.702(5) .
C38 B14 1.703(5) .
C39 B15 1.722(5) .
C39 B14 1.748(5) .
C39 B10 1.754(5) .
C40 C40 1.333(19) 2_565
B1 B7 1.771(5) .
B1 B6 1.787(5) .
B1 B2 1.796(5) .
B2 B7 1.784(5) .
B2 B8 1.790(5) .
B2 B3 1.811(5) .
B3 B8 1.769(5) .
B3 B4 1.795(5) .
B4 B5 1.750(6) .
B4 B9 1.762(6) .
B4 B8 1.768(5) .
B5 B6 1.766(6) .
B5 B9 1.767(5) .
B6 B9 1.778(6) .
B6 B7 1.786(5) .
B7 B8 1.774(6) .
B7 B9 1.778(5) .
B8 B9 1.785(6) .
B10 B16 1.784(5) .
B10 B11 1.796(5) .
B10 B15 1.804(5) .
B11 B16 1.771(5) .
B11 B12 1.775(5) .
B11 B17 1.789(5) .
B12 B17 1.727(5) .
B12 B13 1.752(5) .
B13 B14 1.760(6) .
B13 B18 1.776(6) .
B13 B17 1.778(5) .
B14 B15 1.766(5) .
B14 B18 1.768(5) .
B15 B18 1.782(6) .
B15 B16 1.783(5) .
B16 B17 1.777(5) .
B16 B18 1.787(5) .
B17 B18 1.785(6) .
